data_4118862
loop_
_publ_author_name
'Aaron D. Finke'
'Oliver Dumele'
'Michal Zalibera'
'Daria Confortin'
'Pawel Cias'
'Govindasamy Jayamurugan'
'Jean-Paul Gisselbrecht'
'Corinne Boudon'
'W. Bernd Schweizer'
'Georg Gescheidt'
'Fran\,cois Diederich'

_publ_contact_author_email schweizer@org.chem.ethz.ch
_publ_contact_author_name 'B. Schweizer'
_publ_section_title
;
 6,6-Dicyanopentafulvenes: Electronic Structure and Regioselectivity in [2
 + 2] Cycloaddition-Retroelectrocyclization Reactions
;
_journal_name_full 'Journal of the American Chemical Society'
_journal_page_first 18139
_journal_page_last 18146
_journal_paper_doi 10.1021/ja309141r
_journal_volume 134
_journal_year 2012
_chemical_formula_moiety 'C70 H104 N4 Si4'
_chemical_formula_sum 'C70 H104 N4 Si4'
_chemical_formula_weight 1113.93
_chemical_name_systematic
; 
 ? 
;
_space_group_IT_number 148
_symmetry_cell_setting rhombohedral
_symmetry_space_group_name_Hall '-R 3'
_symmetry_space_group_name_H-M 'R -3 :H'
_atom_sites_solution_hydrogens geom
_atom_sites_solution_primary direct
_atom_sites_solution_secondary difmap
_audit_creation_method SHELXL-97
_cell_angle_alpha 90.00
_cell_angle_beta 90.00
_cell_angle_gamma 120.00
_cell_formula_units_Z 18
_cell_length_a 47.9783(16)
_cell_length_b 47.9783(16)
_cell_length_c 16.4921(7)
_cell_measurement_reflns_used 9899
_cell_measurement_temperature 100(2)
_cell_measurement_theta_max 22.28
_cell_measurement_theta_min 2.25
_cell_volume 32877(2)
_computing_cell_refinement 'Bruker SAINT'
_computing_data_collection 'Bruker APEX2'
_computing_data_reduction 'Bruker SAINT'
_computing_molecular_graphics 'Platon, Ortep'
_computing_publication_material 'Bruker SHELXTL'
_computing_structure_refinement 'OLEX2 (Dolomanov, 2009), SHELXL-97 (Sheldrick, 2008)'
_computing_structure_solution 'SHELXS-97 (Sheldrick, 2008)'
_diffrn_ambient_temperature 100(2)
_diffrn_measured_fraction_theta_full 0.993
_diffrn_measured_fraction_theta_max 0.993
_diffrn_measurement_device_type 'Bruker APEX-II CCD'
_diffrn_measurement_method '\f and \w scans'
_diffrn_radiation_monochromator graphite
_diffrn_radiation_source 'fine-focus sealed tube'
_diffrn_radiation_type MoK\a
_diffrn_radiation_wavelength 0.71073
_diffrn_reflns_av_R_equivalents 0.0584
_diffrn_reflns_av_sigmaI/netI 0.0398
_diffrn_reflns_limit_h_max 50
_diffrn_reflns_limit_h_min -55
_diffrn_reflns_limit_k_max 56
_diffrn_reflns_limit_k_min -45
_diffrn_reflns_limit_l_max 19
_diffrn_reflns_limit_l_min -18
_diffrn_reflns_number 106362
_diffrn_reflns_theta_full 24.82
_diffrn_reflns_theta_max 24.82
_diffrn_reflns_theta_min 1.70
_exptl_absorpt_coefficient_mu 0.120
_exptl_absorpt_correction_T_max 0.9917
_exptl_absorpt_correction_T_min 0.9753
_exptl_absorpt_correction_type multi-scan
_exptl_absorpt_process_details SADABS
_exptl_crystal_colour black
_exptl_crystal_density_diffrn 1.013
_exptl_crystal_description rod
_exptl_crystal_F_000 10944
_exptl_crystal_size_max 0.21
_exptl_crystal_size_mid 0.16
_exptl_crystal_size_min 0.07
_refine_diff_density_max 1.639
_refine_diff_density_min -0.550
_refine_diff_density_rms 0.120
_refine_ls_extinction_method none
_refine_ls_goodness_of_fit_ref 2.775
_refine_ls_hydrogen_treatment constr
_refine_ls_matrix_type full
_refine_ls_number_parameters 718
_refine_ls_number_reflns 12533
_refine_ls_number_restraints 73
_refine_ls_restrained_S_all 2.797
_refine_ls_R_factor_all 0.1990
_refine_ls_R_factor_gt 0.1540
_refine_ls_shift/su_max 0.006
_refine_ls_shift/su_mean 0.000
_refine_ls_structure_factor_coef Fsqd
_refine_ls_weighting_details 'calc w=1/[\s^2^(Fo^2^)+(0.1000P)^2^+0.0000P] where P=(Fo^2^+2Fc^2^)/3'
_refine_ls_weighting_scheme calc
_refine_ls_wR_factor_gt 0.3991
_refine_ls_wR_factor_ref 0.4160
_reflns_number_gt 8376
_reflns_number_total 12533
_reflns_threshold_expression >2sigma(I)
_cod_data_source_file ja309141r_si_001_3.cif
_cod_data_source_block mo_d140312_0ma
_cod_original_sg_symbol_H-M 'R -3'
_cod_database_code 4118862

loop_
_symmetry_equiv_pos_as_xyz
'x, y, z'
'-y, x-y, z'
'-x+y, -x, z'
'x+2/3, y+1/3, z+1/3'
'-y+2/3, x-y+1/3, z+1/3'
'-x+y+2/3, -x+1/3, z+1/3'
'x+1/3, y+2/3, z+2/3'
'-y+1/3, x-y+2/3, z+2/3'
'-x+y+1/3, -x+2/3, z+2/3'
'-x, -y, -z'
'y, -x+y, -z'
'x-y, x, -z'
'-x+2/3, -y+1/3, -z+1/3'
'y+2/3, -x+y+1/3, -z+1/3'
'x-y+2/3, x+1/3, -z+1/3'
'-x+1/3, -y+2/3, -z+2/3'
'y+1/3, -x+y+2/3, -z+2/3'
'x-y+1/3, x+2/3, -z+2/3'

loop_
_atom_site_label
_atom_site_type_symbol
_atom_site_fract_x
_atom_site_fract_y
_atom_site_fract_z
_atom_site_U_iso_or_equiv
_atom_site_adp_type
_atom_site_occupancy
_atom_site_symmetry_multiplicity
_atom_site_calc_flag
_atom_site_refinement_flags
_atom_site_disorder_assembly
_atom_site_disorder_group
Si33 Si 0.55811(5) 0.49500(5) 0.09648(11) 0.0767(7) Uani 1 1 d . . .
Si45 Si 0.56198(15) 0.37876(16) 0.2404(4) 0.0674(18) Uani 0.555(5) 1 d PD A 1
Si57 Si 0.5715(3) 0.4043(3) 0.6448(7) 0.130(5) Uani 0.445(5) 1 d PD A 1
Si69 Si 0.64865(5) 0.55970(6) 0.70845(10) 0.0781(7) Uani 1 1 d . A .
N10 N 0.6683(2) 0.64977(19) 0.5485(5) 0.134(4) Uani 1 1 d . . .
N12 N 0.70803(17) 0.60865(15) 0.3949(4) 0.0819(19) Uani 1 1 d . . .
N19 N 0.5075(3) 0.5596(3) 0.5315(7) 0.068(3) Uiso 0.555(5) 1 d P A 1
N28 N 0.67589(12) 0.61220(12) 0.0612(3) 0.0551(13) Uani 1 1 d . A .
C1 C 0.61597(12) 0.52511(12) 0.3877(3) 0.0400(12) Uani 1 1 d . A .
C2 C 0.60328(12) 0.49695(12) 0.3330(3) 0.0394(12) Uani 1 1 d . A .
C3 C 0.59674(12) 0.47090(12) 0.3778(3) 0.0443(13) Uani 1 1 d . . .
C4 C 0.60318(12) 0.47958(12) 0.4625(3) 0.0411(13) Uani 1 1 d . A .
C5 C 0.61426(12) 0.51214(12) 0.4690(3) 0.0400(13) Uani 1 1 d . . .
C6 C 0.62592(12) 0.55618(11) 0.3659(3) 0.0358(12) Uani 1 1 d . . .
C7 C 0.62546(15) 0.57894(13) 0.4276(3) 0.0470(14) Uani 1 1 d . A .
C8 C 0.65524(17) 0.60342(14) 0.4495(3) 0.0556(16) Uani 1 1 d . . .
C9 C 0.6618(2) 0.62873(18) 0.5061(4) 0.087(3) Uani 1 1 d . A .
C11 C 0.6840(2) 0.60572(14) 0.4186(4) 0.0622(19) Uani 1 1 d . A .
C13 C 0.5982(3) 0.5768(3) 0.4535(7) 0.034(4) Uiso 0.555(5) 1 d P A 1
C14 C 0.5698(4) 0.5544(4) 0.4145(10) 0.046(5) Uiso 0.555(5) 1 d P A 1
H14 H 0.5713 0.5423 0.3706 0.055 Uiso 0.555(5) 1 calc PR A 1
C15 C 0.5392(3) 0.5488(3) 0.4374(8) 0.048(3) Uiso 0.555(5) 1 d P A 1
H15 H 0.5207 0.5348 0.4065 0.058 Uiso 0.555(5) 1 calc PR A 1
C16 C 0.5361(3) 0.5647(3) 0.5080(8) 0.041(3) Uiso 0.555(5) 1 d P A 1
C17 C 0.5667(3) 0.5888(3) 0.5473(6) 0.047(3) Uiso 0.555(5) 1 d P A 1
H17 H 0.5660 0.6010 0.5918 0.056 Uiso 0.555(5) 1 calc PR A 1
C18 C 0.5949(3) 0.5937(3) 0.5216(6) 0.038(3) Uiso 0.555(5) 1 d P A 1
H18 H 0.6138 0.6090 0.5493 0.045 Uiso 0.555(5) 1 calc PR A 1
C20 C 0.4783(5) 0.5322(5) 0.5008(11) 0.091(5) Uiso 0.555(5) 1 d P A 1
H20A H 0.4716 0.5384 0.4511 0.136 Uiso 0.555(5) 1 calc PR A 1
H20B H 0.4613 0.5252 0.5416 0.136 Uiso 0.555(5) 1 calc PR A 1
H20C H 0.4824 0.5145 0.4890 0.136 Uiso 0.555(5) 1 calc PR A 1
C21 C 0.5043(3) 0.5773(4) 0.6013(8) 0.078(4) Uiso 0.555(5) 1 d P A 1
H21A H 0.5143 0.5739 0.6494 0.117 Uiso 0.555(5) 1 calc PR A 1
H21B H 0.4815 0.5694 0.6120 0.117 Uiso 0.555(5) 1 calc PR A 1
H21C H 0.5151 0.6003 0.5886 0.117 Uiso 0.555(5) 1 calc PR A 1
C22 C 0.63675(12) 0.56894(11) 0.2859(3) 0.0389(12) Uani 1 1 d . A .
C23 C 0.65569(12) 0.55990(12) 0.2394(3) 0.0393(12) Uani 1 1 d . . .
H23 H 0.6595 0.5435 0.2593 0.047 Uiso 1 1 calc R A .
C24 C 0.66882(13) 0.57411(13) 0.1664(3) 0.0440(13) Uani 1 1 d . A .
H24 H 0.6819 0.5679 0.1373 0.053 Uiso 1 1 calc R . .
C25 C 0.66284(13) 0.59798(13) 0.1347(3) 0.0472(14) Uani 1 1 d . . .
C26 C 0.64410(14) 0.60702(13) 0.1789(3) 0.0475(14) Uani 1 1 d . A .
H26 H 0.6395 0.6226 0.1575 0.057 Uiso 1 1 calc R . .
C27 C 0.63205(14) 0.59341(13) 0.2542(3) 0.0469(14) Uani 1 1 d . . .
H27 H 0.6203 0.6009 0.2851 0.056 Uiso 1 1 calc R A .
C29 C 0.69812(16) 0.60493(17) 0.0201(4) 0.0684(19) Uani 1 1 d . . .
H29A H 0.7151 0.6077 0.0578 0.103 Uiso 1 1 calc R A .
H29B H 0.7078 0.6195 -0.0261 0.103 Uiso 1 1 calc R . .
H29C H 0.6866 0.5826 0.0007 0.103 Uiso 1 1 calc R . .
C30 C 0.66528(16) 0.63229(15) 0.0217(3) 0.0631(17) Uani 1 1 d . . .
H30A H 0.6424 0.6239 0.0333 0.095 Uiso 1 1 calc R A .
H30B H 0.6684 0.6321 -0.0370 0.095 Uiso 1 1 calc R . .
H30C H 0.6779 0.6544 0.0421 0.095 Uiso 1 1 calc R . .
C31 C 0.59273(13) 0.49644(12) 0.2524(3) 0.0450(13) Uani 1 1 d . . .
C32 C 0.58082(14) 0.49466(14) 0.1874(4) 0.0563(16) Uani 1 1 d . A .
C34 C 0.5828(2) 0.53393(18) 0.0432(4) 0.084(2) Uani 1 1 d . . .
H34 H 0.5912 0.5511 0.0857 0.100 Uiso 1 1 calc R . .
C35 C 0.61314(19) 0.5354(2) 0.0018(5) 0.099(3) Uani 1 1 d . . .
H35A H 0.6231 0.5272 0.0395 0.149 Uiso 1 1 calc R . .
H35B H 0.6287 0.5578 -0.0122 0.149 Uiso 1 1 calc R . .
H35C H 0.6065 0.5223 -0.0475 0.149 Uiso 1 1 calc R . .
C36 C 0.5664(2) 0.5437(2) -0.0208(5) 0.093(2) Uani 1 1 d . . .
H36A H 0.5565 0.5268 -0.0620 0.140 Uiso 1 1 calc R . .
H36B H 0.5823 0.5639 -0.0465 0.140 Uiso 1 1 calc R . .
H36C H 0.5497 0.5468 0.0050 0.140 Uiso 1 1 calc R . .
C37 C 0.5446(2) 0.4583(2) 0.0377(5) 0.106(3) Uani 1 1 d . . .
H37 H 0.5305 0.4399 0.0740 0.127 Uiso 1 1 calc R . .
C38 C 0.5732(3) 0.4542(3) 0.0141(8) 0.154(5) Uani 1 1 d . . .
H38A H 0.5922 0.4754 0.0051 0.231 Uiso 1 1 calc R . .
H38B H 0.5680 0.4414 -0.0357 0.231 Uiso 1 1 calc R . .
H38C H 0.5776 0.4431 0.0579 0.231 Uiso 1 1 calc R . .
C39 C 0.5245(3) 0.4555(2) -0.0384(5) 0.126(4) Uani 1 1 d . . .
H39A H 0.5087 0.4620 -0.0248 0.190 Uiso 1 1 calc R . .
H39B H 0.5133 0.4332 -0.0576 0.190 Uiso 1 1 calc R . .
H39C H 0.5388 0.4696 -0.0812 0.190 Uiso 1 1 calc R . .
C40 C 0.5218(2) 0.4967(2) 0.1364(5) 0.103(3) Uani 1 1 d . . .
H40 H 0.5092 0.4971 0.0885 0.124 Uiso 1 1 calc R . .
C41 C 0.5009(2) 0.4677(3) 0.1829(7) 0.162(6) Uani 1 1 d . . .
H41A H 0.5004 0.4491 0.1573 0.244 Uiso 1 1 calc R . .
H41B H 0.4790 0.4645 0.1844 0.244 Uiso 1 1 calc R . .
H41C H 0.5091 0.4701 0.2383 0.244 Uiso 1 1 calc R . .
C42 C 0.5302(3) 0.5252(3) 0.1853(6) 0.147(5) Uani 1 1 d . . .
H42A H 0.5407 0.5244 0.2355 0.221 Uiso 1 1 calc R . .
H42B H 0.5106 0.5259 0.1986 0.221 Uiso 1 1 calc R . .
H42C H 0.5449 0.5446 0.1546 0.221 Uiso 1 1 calc R . .
C43 C 0.5841(4) 0.4391(4) 0.3405(11) 0.041(6) Uiso 0.555(5) 1 d P A 1
C44 C 0.5747(3) 0.4145(4) 0.3017(9) 0.059(5) Uiso 0.555(5) 1 d P A 1
C46 C 0.5810(5) 0.3555(4) 0.2867(11) 0.130(4) Uiso 0.555(5) 1 d PD A 1
H46 H 0.6047 0.3666 0.2755 0.157 Uiso 0.555(5) 1 calc PR A 1
C47 C 0.5635(7) 0.3201(5) 0.2527(15) 0.189(10) Uiso 0.555(5) 1 d PD A 1
H47A H 0.5413 0.3085 0.2726 0.283 Uiso 0.555(5) 1 calc PR A 1
H47B H 0.5749 0.3090 0.2712 0.283 Uiso 0.555(5) 1 calc PR A 1
H47C H 0.5635 0.3206 0.1933 0.283 Uiso 0.555(5) 1 calc PR A 1
C48 C 0.5742(7) 0.3498(7) 0.3778(13) 0.182(11) Uiso 0.555(5) 1 d PD A 1
H48A H 0.5917 0.3674 0.4082 0.272 Uiso 0.555(5) 1 calc PR A 1
H48B H 0.5727 0.3294 0.3931 0.272 Uiso 0.555(5) 1 calc PR A 1
H48C H 0.5538 0.3490 0.3904 0.272 Uiso 0.555(5) 1 calc PR A 1
C49 C 0.5165(4) 0.3595(5) 0.2197(12) 0.130(4) Uiso 0.555(5) 1 d PD A 1
H49 H 0.5092 0.3408 0.1820 0.157 Uiso 0.555(5) 1 calc PR A 1
C50 C 0.4988(5) 0.3486(6) 0.2993(13) 0.152(9) Uiso 0.555(5) 1 d PD A 1
H50A H 0.5094 0.3400 0.3338 0.229 Uiso 0.555(5) 1 calc PR A 1
H50B H 0.4765 0.3319 0.2894 0.229 Uiso 0.555(5) 1 calc PR A 1
H50C H 0.4992 0.3670 0.3265 0.229 Uiso 0.555(5) 1 calc PR A 1
C51 C 0.5085(5) 0.3848(4) 0.1835(11) 0.126(6) Uiso 0.555(5) 1 d PD A 1
H51A H 0.5087 0.3989 0.2269 0.189 Uiso 0.555(5) 1 calc PR A 1
H51B H 0.4871 0.3736 0.1583 0.189 Uiso 0.555(5) 1 calc PR A 1
H51C H 0.5246 0.3978 0.1426 0.189 Uiso 0.555(5) 1 calc PR A 1
C52 C 0.5774(4) 0.3905(5) 0.1386(9) 0.130(4) Uiso 0.555(5) 1 d PD A 1
H52 H 0.5656 0.4003 0.1123 0.157 Uiso 0.555(5) 1 calc PR A 1
C53 C 0.6126(5) 0.4163(5) 0.1454(14) 0.136(8) Uiso 0.555(5) 1 d PD A 1
H53A H 0.6149 0.4326 0.1847 0.204 Uiso 0.555(5) 1 calc PR A 1
H53B H 0.6205 0.4264 0.0924 0.204 Uiso 0.555(5) 1 calc PR A 1
H53C H 0.6252 0.4065 0.1636 0.204 Uiso 0.555(5) 1 calc PR A 1
C55 C 0.5953(6) 0.4549(6) 0.5162(14) 0.064(8) Uiso 0.445(5) 1 d P A 1
C56 C 0.5863(6) 0.4363(7) 0.5724(16) 0.086(10) Uiso 0.445(5) 1 d P A 1
C58 C 0.6045(5) 0.3944(6) 0.6754(14) 0.128(8) Uiso 0.445(5) 1 d PD A 1
H58 H 0.6114 0.3868 0.6272 0.154 Uiso 0.445(5) 1 calc PR A 1
C59 C 0.5876(11) 0.3666(10) 0.739(3) 0.36(3) Uiso 0.445(5) 1 d PD A 1
H59A H 0.5729 0.3466 0.7107 0.546 Uiso 0.445(5) 1 calc PR A 1
H59B H 0.5754 0.3720 0.7774 0.546 Uiso 0.445(5) 1 calc PR A 1
H59C H 0.6039 0.3640 0.7679 0.546 Uiso 0.445(5) 1 calc PR A 1
C60 C 0.6337(8) 0.4233(9) 0.715(3) 0.29(3) Uiso 0.445(5) 1 d PD A 1
H60A H 0.6533 0.4279 0.6849 0.440 Uiso 0.445(5) 1 calc PR A 1
H60B H 0.6356 0.4182 0.7711 0.440 Uiso 0.445(5) 1 calc PR A 1
H60C H 0.6309 0.4421 0.7127 0.440 Uiso 0.445(5) 1 calc PR A 1
C61 C 0.5571(6) 0.4158(7) 0.7382(14) 0.180(12) Uiso 0.445(5) 1 d PD A 1
H61 H 0.5492 0.3982 0.7795 0.216 Uiso 0.445(5) 1 calc PR A 1
C62 C 0.5864(9) 0.4459(10) 0.770(3) 0.30(3) Uiso 0.445(5) 1 d PD A 1
H62A H 0.6039 0.4414 0.7797 0.453 Uiso 0.445(5) 1 calc PR A 1
H62B H 0.5809 0.4527 0.8205 0.453 Uiso 0.445(5) 1 calc PR A 1
H62C H 0.5933 0.4632 0.7295 0.453 Uiso 0.445(5) 1 calc PR A 1
C63 C 0.5304(6) 0.4224(7) 0.7134(18) 0.115(9) Uiso 0.445(5) 1 d PD A 1
H63A H 0.5386 0.4457 0.7139 0.173 Uiso 0.445(5) 1 calc PR A 1
H63B H 0.5124 0.4118 0.7516 0.173 Uiso 0.445(5) 1 calc PR A 1
H63C H 0.5229 0.4140 0.6587 0.173 Uiso 0.445(5) 1 calc PR A 1
C64 C 0.5417(5) 0.3663(4) 0.5955(12) 0.120(7) Uiso 0.445(5) 1 d PD A 1
H64 H 0.5554 0.3603 0.5625 0.144 Uiso 0.445(5) 1 calc PR A 1
C65 C 0.5229(8) 0.3372(6) 0.649(2) 0.217(17) Uiso 0.445(5) 1 d PD A 1
H65A H 0.5370 0.3373 0.6926 0.325 Uiso 0.445(5) 1 calc PR A 1
H65B H 0.5151 0.3175 0.6170 0.325 Uiso 0.445(5) 1 calc PR A 1
H65C H 0.5046 0.3378 0.6732 0.325 Uiso 0.445(5) 1 calc PR A 1
C66 C 0.5206(8) 0.3693(8) 0.5331(18) 0.209(15) Uiso 0.445(5) 1 d PD A 1
H66A H 0.4984 0.3588 0.5530 0.314 Uiso 0.445(5) 1 calc PR A 1
H66B H 0.5214 0.3590 0.4826 0.314 Uiso 0.445(5) 1 calc PR A 1
H66C H 0.5282 0.3921 0.5229 0.314 Uiso 0.445(5) 1 calc PR A 1
C67 C 0.62504(13) 0.52966(13) 0.5420(3) 0.0450(13) Uani 1 1 d . A .
C68 C 0.63418(14) 0.54333(15) 0.6077(3) 0.0515(14) Uani 1 1 d . . .
C70 C 0.6146(3) 0.5545(3) 0.7671(6) 0.131(4) Uani 1 1 d . . .
H70 H 0.6214 0.5606 0.8247 0.157 Uiso 1 1 calc R A .
C71 C 0.5850(3) 0.5191(4) 0.7648(7) 0.166(5) Uani 1 1 d . A .
H71A H 0.5761 0.5141 0.7099 0.249 Uiso 1 1 calc R . .
H71B H 0.5685 0.5172 0.8028 0.249 Uiso 1 1 calc R . .
H71C H 0.5922 0.5039 0.7804 0.249 Uiso 1 1 calc R . .
C72 C 0.6016(4) 0.5731(4) 0.7379(6) 0.210(9) Uani 1 1 d . A .
H72A H 0.6172 0.5899 0.7020 0.315 Uiso 1 1 d R . .
H72B H 0.5967 0.5830 0.7836 0.315 Uiso 1 1 d R . .
H72C H 0.5818 0.5593 0.7077 0.315 Uiso 1 1 d R . .
C73 C 0.6608(3) 0.5321(3) 0.7575(6) 0.134(4) Uani 1 1 d . . .
H73 H 0.6423 0.5100 0.7474 0.161 Uiso 1 1 calc R A .
C74 C 0.6682(5) 0.5321(4) 0.8384(9) 0.217(8) Uani 1 1 d . A .
H74A H 0.6692 0.5507 0.8655 0.326 Uiso 1 1 calc R . .
H74B H 0.6892 0.5332 0.8430 0.326 Uiso 1 1 calc R . .
H74C H 0.6516 0.5123 0.8641 0.326 Uiso 1 1 calc R . .
C75 C 0.6892(4) 0.5323(4) 0.7163(9) 0.178(6) Uani 1 1 d . A .
H75A H 0.6831 0.5235 0.6615 0.268 Uiso 1 1 calc R . .
H75B H 0.6957 0.5192 0.7477 0.268 Uiso 1 1 calc R . .
H75C H 0.7072 0.5545 0.7132 0.268 Uiso 1 1 calc R . .
C76 C 0.6839(2) 0.6017(2) 0.6964(5) 0.095(3) Uani 1 1 d . . .
H76 H 0.6749 0.6153 0.6772 0.114 Uiso 1 1 calc R A .
C77 C 0.7077(2) 0.6047(2) 0.6351(6) 0.108(3) Uani 1 1 d . A .
H77A H 0.7190 0.5937 0.6545 0.162 Uiso 1 1 calc R . .
H77B H 0.7232 0.6275 0.6258 0.162 Uiso 1 1 calc R . .
H77C H 0.6966 0.5948 0.5842 0.162 Uiso 1 1 calc R . .
C78 C 0.7013(3) 0.6165(2) 0.7764(6) 0.160(6) Uani 1 1 d . A .
H78A H 0.6871 0.6200 0.8122 0.240 Uiso 1 1 calc R . .
H78B H 0.7208 0.6371 0.7654 0.240 Uiso 1 1 calc R . .
H78C H 0.7072 0.6018 0.8026 0.240 Uiso 1 1 calc R . .
C13A C 0.5889(5) 0.5685(4) 0.4525(10) 0.039(5) Uiso 0.445(5) 1 d P A 2
C18A C 0.5821(4) 0.5823(4) 0.5176(8) 0.041(4) Uiso 0.445(5) 1 d P A 2
H18A H 0.5994 0.5971 0.5507 0.050 Uiso 0.445(5) 1 calc PR A 2
C14A C 0.5629(5) 0.5475(5) 0.4042(11) 0.049(7) Uiso 0.445(5) 1 d P A 2
H14A H 0.5672 0.5389 0.3571 0.059 Uiso 0.445(5) 1 calc PR A 2
C17A C 0.5519(4) 0.5755(4) 0.5362(9) 0.040(3) Uiso 0.445(5) 1 d P A 2
H17A H 0.5478 0.5856 0.5805 0.048 Uiso 0.445(5) 1 calc PR A 2
N19A N 0.4937(5) 0.5451(5) 0.5012(10) 0.076(4) Uiso 0.445(5) 1 d P A 2
C16A C 0.5249(4) 0.5511(4) 0.4832(9) 0.051(4) Uiso 0.445(5) 1 d P A 2
C15A C 0.5313(5) 0.5384(5) 0.4205(12) 0.069(6) Uiso 0.445(5) 1 d P A 2
H15A H 0.5144 0.5232 0.3870 0.083 Uiso 0.445(5) 1 calc PR A 2
C20A C 0.4696(4) 0.5240(4) 0.4516(11) 0.075(5) Uiso 0.445(5) 1 d P A 2
H20D H 0.4743 0.5319 0.3956 0.112 Uiso 0.445(5) 1 calc PR A 2
H20E H 0.4492 0.5222 0.4685 0.112 Uiso 0.445(5) 1 calc PR A 2
H20F H 0.4680 0.5029 0.4549 0.112 Uiso 0.445(5) 1 calc PR A 2
C21A C 0.4866(6) 0.5548(6) 0.5778(14) 0.118(7) Uiso 0.445(5) 1 d P A 2
H21D H 0.4972 0.5499 0.6217 0.178 Uiso 0.445(5) 1 calc PR A 2
H21E H 0.4633 0.5432 0.5868 0.178 Uiso 0.445(5) 1 calc PR A 2
H21F H 0.4945 0.5780 0.5769 0.178 Uiso 0.445(5) 1 calc PR A 2
C54 C 0.5732(7) 0.3624(6) 0.0856(16) 0.196(11) Uiso 0.555(5) 1 d PD A 1
H54A H 0.5921 0.3598 0.0915 0.295 Uiso 0.555(5) 1 calc PR A 1
H54B H 0.5710 0.3669 0.0287 0.295 Uiso 0.555(5) 1 calc PR A 1
H54C H 0.5539 0.3426 0.1026 0.295 Uiso 0.555(5) 1 calc PR A 1
Si94 Si 0.5609(2) 0.3729(2) 0.2764(5) 0.076(3) Uani 0.445(5) 1 d PD A 2
C43A C 0.5840(6) 0.4388(6) 0.3564(15) 0.056(9) Uiso 0.445(5) 1 d P A 2
C44A C 0.5747(4) 0.4121(4) 0.3278(10) 0.042(4) Uiso 0.445(5) 1 d P A 2
C46A C 0.5487(5) 0.3412(6) 0.3559(13) 0.151(6) Uiso 0.445(5) 1 d PD A 2
H46A H 0.5433 0.3200 0.3313 0.182 Uiso 0.445(5) 1 calc PR A 2
C47A C 0.5769(8) 0.3526(11) 0.417(2) 0.23(2) Uiso 0.445(5) 1 d PD A 2
H47D H 0.5973 0.3668 0.3897 0.347 Uiso 0.445(5) 1 calc PR A 2
H47E H 0.5774 0.3338 0.4389 0.347 Uiso 0.445(5) 1 calc PR A 2
H47F H 0.5737 0.3642 0.4617 0.347 Uiso 0.445(5) 1 calc PR A 2
C48A C 0.5186(4) 0.3400(4) 0.3918(9) 0.076(5) Uiso 0.445(5) 1 d PD A 2
H48D H 0.5250 0.3593 0.4248 0.114 Uiso 0.445(5) 1 calc PR A 2
H48E H 0.5071 0.3208 0.4257 0.114 Uiso 0.445(5) 1 calc PR A 2
H48F H 0.5046 0.3393 0.3477 0.114 Uiso 0.445(5) 1 calc PR A 2
C49A C 0.5280(5) 0.3697(7) 0.2036(13) 0.151(6) Uiso 0.445(5) 1 d PD A 2
H49A H 0.5351 0.3922 0.1864 0.182 Uiso 0.445(5) 1 calc PR A 2
C50A C 0.4976(4) 0.3593(5) 0.2587(12) 0.095(6) Uiso 0.445(5) 1 d PD A 2
H50D H 0.4955 0.3428 0.2972 0.142 Uiso 0.445(5) 1 calc PR A 2
H50E H 0.4783 0.3506 0.2247 0.142 Uiso 0.445(5) 1 calc PR A 2
H50F H 0.5000 0.3780 0.2886 0.142 Uiso 0.445(5) 1 calc PR A 2
C51A C 0.5145(8) 0.3491(11) 0.1272(17) 0.27(2) Uiso 0.445(5) 1 d PD A 2
H51D H 0.5063 0.3265 0.1407 0.408 Uiso 0.445(5) 1 calc PR A 2
H51E H 0.5316 0.3560 0.0865 0.408 Uiso 0.445(5) 1 calc PR A 2
H51F H 0.4970 0.3517 0.1054 0.408 Uiso 0.445(5) 1 calc PR A 2
C52A C 0.5928(6) 0.3767(6) 0.2038(14) 0.151(6) Uiso 0.445(5) 1 d PD A 2
H52A H 0.6126 0.3834 0.2371 0.182 Uiso 0.445(5) 1 calc PR A 2
C53A C 0.6026(9) 0.4014(7) 0.1359(19) 0.165(13) Uiso 0.445(5) 1 d PD A 2
H53D H 0.5956 0.3902 0.0837 0.247 Uiso 0.445(5) 1 calc PR A 2
H53E H 0.6261 0.4152 0.1358 0.247 Uiso 0.445(5) 1 calc PR A 2
H53F H 0.5926 0.4145 0.1446 0.247 Uiso 0.445(5) 1 calc PR A 2
C54A C 0.5853(8) 0.3447(6) 0.1618(18) 0.182(12) Uiso 0.445(5) 1 d PD A 2
H54D H 0.5670 0.3266 0.1887 0.273 Uiso 0.445(5) 1 calc PR A 2
H54E H 0.6042 0.3419 0.1656 0.273 Uiso 0.445(5) 1 calc PR A 2
H54F H 0.5801 0.3453 0.1047 0.273 Uiso 0.445(5) 1 calc PR A 2
Si97 Si 0.57694(19) 0.40944(19) 0.6723(4) 0.0666(16) Uani 0.555(5) 1 d PD A 2
C55A C 0.5982(3) 0.4594(3) 0.5325(9) 0.034(4) Uiso 0.555(5) 1 d P A 2
C56A C 0.5924(4) 0.4401(4) 0.5888(9) 0.047(4) Uiso 0.555(5) 1 d P A 2
C58A C 0.6015(3) 0.4285(3) 0.7624(7) 0.073(3) Uiso 0.555(5) 1 d PD A 2
H58A H 0.5995 0.4477 0.7765 0.088 Uiso 0.555(5) 1 calc PR A 2
C59A C 0.5884(4) 0.4043(4) 0.8359(9) 0.120(6) Uiso 0.555(5) 1 d PD A 2
H59D H 0.5658 0.3977 0.8456 0.180 Uiso 0.555(5) 1 calc PR A 2
H59E H 0.6011 0.4149 0.8846 0.180 Uiso 0.555(5) 1 calc PR A 2
H59F H 0.5903 0.3853 0.8234 0.180 Uiso 0.555(5) 1 calc PR A 2
C60A C 0.6377(3) 0.4401(4) 0.7474(9) 0.085(4) Uiso 0.555(5) 1 d PD A 2
H60D H 0.6407 0.4213 0.7423 0.128 Uiso 0.555(5) 1 calc PR A 2
H60E H 0.6505 0.4534 0.7931 0.128 Uiso 0.555(5) 1 calc PR A 2
H60F H 0.6448 0.4528 0.6974 0.128 Uiso 0.555(5) 1 calc PR A 2
C61A C 0.5358(3) 0.4021(4) 0.6959(9) 0.094(4) Uiso 0.555(5) 1 d PD A 2
H61A H 0.5275 0.3854 0.7396 0.113 Uiso 0.555(5) 1 calc PR A 2
C62A C 0.5371(7) 0.4317(6) 0.7344(18) 0.164(13) Uiso 0.555(5) 1 d PD A 2
H62D H 0.5585 0.4454 0.7580 0.247 Uiso 0.555(5) 1 calc PR A 2
H62E H 0.5207 0.4249 0.7769 0.247 Uiso 0.555(5) 1 calc PR A 2
H62F H 0.5330 0.4438 0.6928 0.247 Uiso 0.555(5) 1 calc PR A 2
C63A C 0.5139(5) 0.3856(5) 0.6223(12) 0.157(8) Uiso 0.555(5) 1 d PD A 2
H63D H 0.5198 0.4012 0.5780 0.235 Uiso 0.555(5) 1 calc PR A 2
H63E H 0.4914 0.3774 0.6375 0.235 Uiso 0.555(5) 1 calc PR A 2
H63F H 0.5167 0.3676 0.6043 0.235 Uiso 0.555(5) 1 calc PR A 2
C64A C 0.5753(3) 0.3722(3) 0.6315(8) 0.079(4) Uiso 0.555(5) 1 d PD A 2
H64A H 0.5634 0.3671 0.5789 0.095 Uiso 0.555(5) 1 calc PR A 2
C65A C 0.5552(5) 0.3437(4) 0.6893(13) 0.149(8) Uiso 0.555(5) 1 d PD A 2
H65D H 0.5524 0.3520 0.7412 0.224 Uiso 0.555(5) 1 calc PR A 2
H65E H 0.5663 0.3316 0.6983 0.224 Uiso 0.555(5) 1 calc PR A 2
H65F H 0.5341 0.3296 0.6650 0.224 Uiso 0.555(5) 1 calc PR A 2
C66A C 0.6085(3) 0.3774(4) 0.6130(10) 0.103(5) Uiso 0.555(5) 1 d PD A 2
H66D H 0.6199 0.3959 0.5768 0.155 Uiso 0.555(5) 1 calc PR A 2
H66E H 0.6065 0.3581 0.5867 0.155 Uiso 0.555(5) 1 calc PR A 2
H66F H 0.6207 0.3814 0.6636 0.155 Uiso 0.555(5) 1 calc PR A 2

loop_
_atom_site_aniso_label
_atom_site_aniso_U_11
_atom_site_aniso_U_22
_atom_site_aniso_U_33
_atom_site_aniso_U_23
_atom_site_aniso_U_13
_atom_site_aniso_U_12
Si33 0.0668(13) 0.0792(14) 0.0511(11) -0.0055(9) -0.0219(9) 0.0118(11)
Si45 0.044(2) 0.044(3) 0.091(5) -0.012(3) 0.006(3) 0.0042(19)
Si57 0.144(10) 0.118(9) 0.093(9) 0.066(7) 0.038(7) 0.040(8)
Si69 0.0739(13) 0.1279(19) 0.0337(9) -0.0122(10) -0.0084(8) 0.0514(13)
N10 0.227(9) 0.113(6) 0.126(6) -0.087(5) -0.127(6) 0.134(6)
N12 0.073(4) 0.066(4) 0.088(5) -0.010(3) -0.034(4) 0.021(4)
N28 0.057(3) 0.063(3) 0.039(3) 0.012(2) 0.001(2) 0.025(3)
C1 0.039(3) 0.038(3) 0.041(3) 0.001(2) 0.004(2) 0.017(2)
C2 0.039(3) 0.036(3) 0.038(3) -0.005(2) -0.003(2) 0.014(2)
C3 0.034(3) 0.032(3) 0.057(3) -0.002(3) 0.001(2) 0.010(2)
C4 0.037(3) 0.034(3) 0.044(3) 0.005(2) 0.006(2) 0.012(2)
C5 0.039(3) 0.038(3) 0.035(3) 0.003(2) 0.006(2) 0.013(2)
C6 0.040(3) 0.031(3) 0.033(3) -0.004(2) -0.005(2) 0.015(2)
C7 0.076(4) 0.045(3) 0.028(3) 0.002(2) -0.008(3) 0.036(3)
C8 0.081(5) 0.045(4) 0.049(3) -0.009(3) -0.028(3) 0.038(4)
C9 0.146(7) 0.071(5) 0.078(5) -0.038(4) -0.072(5) 0.079(5)
C11 0.079(5) 0.035(4) 0.062(4) -0.010(3) -0.035(4) 0.021(4)
C22 0.041(3) 0.030(3) 0.038(3) -0.004(2) -0.006(2) 0.012(2)
C23 0.044(3) 0.038(3) 0.033(3) -0.001(2) -0.004(2) 0.019(3)
C24 0.041(3) 0.054(3) 0.036(3) 0.004(2) -0.001(2) 0.023(3)
C25 0.048(3) 0.040(3) 0.037(3) 0.003(2) -0.012(3) 0.009(3)
C26 0.061(4) 0.037(3) 0.042(3) -0.003(2) -0.010(3) 0.023(3)
C27 0.064(4) 0.039(3) 0.037(3) -0.007(2) -0.008(3) 0.026(3)
C29 0.062(4) 0.081(5) 0.043(3) 0.018(3) -0.007(3) 0.022(4)
C30 0.079(4) 0.060(4) 0.038(3) 0.010(3) -0.009(3) 0.026(4)
C31 0.043(3) 0.035(3) 0.049(3) -0.006(2) -0.005(3) 0.013(3)
C32 0.050(4) 0.051(4) 0.053(4) -0.008(3) -0.008(3) 0.015(3)
C34 0.102(6) 0.076(5) 0.074(5) -0.027(4) -0.045(4) 0.045(4)
C35 0.079(5) 0.120(7) 0.071(5) -0.007(5) -0.009(4) 0.029(5)
C36 0.107(6) 0.100(6) 0.075(5) -0.001(4) -0.014(4) 0.054(5)
C37 0.117(7) 0.086(6) 0.085(5) -0.011(5) -0.037(5) 0.029(5)
C38 0.127(9) 0.148(10) 0.182(12) -0.065(9) -0.036(8) 0.065(8)
C39 0.167(9) 0.080(6) 0.062(5) -0.015(4) -0.043(5) 0.009(6)
C40 0.086(6) 0.145(8) 0.065(5) -0.012(5) -0.018(4) 0.047(6)
C41 0.097(7) 0.254(15) 0.149(10) 0.108(10) 0.035(7) 0.097(9)
C42 0.118(8) 0.246(14) 0.104(7) -0.064(9) -0.031(6) 0.111(9)
C67 0.045(3) 0.044(3) 0.043(3) 0.012(3) 0.009(3) 0.020(3)
C68 0.054(4) 0.064(4) 0.036(3) 0.004(3) 0.000(3) 0.029(3)
C70 0.121(9) 0.223(13) 0.082(6) -0.030(7) -0.020(6) 0.112(10)
C71 0.120(9) 0.249(16) 0.107(8) 0.000(9) 0.036(7) 0.076(11)
C72 0.40(2) 0.37(2) 0.067(6) 0.071(9) 0.052(9) 0.35(2)
C73 0.112(8) 0.147(9) 0.079(6) 0.058(6) -0.029(6) 0.017(7)
C74 0.31(2) 0.30(2) 0.169(13) -0.030(13) -0.080(14) 0.252(19)
C75 0.167(12) 0.219(15) 0.169(12) 0.081(11) 0.021(10) 0.111(12)
C76 0.124(7) 0.091(6) 0.076(5) -0.025(4) -0.045(5) 0.057(6)
C77 0.087(6) 0.087(6) 0.112(7) 0.011(5) -0.034(6) 0.015(5)
C78 0.261(15) 0.106(7) 0.118(8) -0.050(6) -0.115(9) 0.095(9)
Si94 0.093(5) 0.060(5) 0.087(6) -0.036(4) -0.043(5) 0.046(4)
Si97 0.075(3) 0.050(2) 0.039(3) 0.025(2) 0.012(2) 0.004(2)

loop_
_atom_type_symbol
_atom_type_description
_atom_type_scat_dispersion_real
_atom_type_scat_dispersion_imag
_atom_type_scat_source
C C 0.0033 0.0016 'International Tables Vol C Tables 4.2.6.8 and 6.1.1.4'
H H 0.0000 0.0000 'International Tables Vol C Tables 4.2.6.8 and 6.1.1.4'
N N 0.0061 0.0033 'International Tables Vol C Tables 4.2.6.8 and 6.1.1.4'
Si Si 0.0817 0.0704 'International Tables Vol C Tables 4.2.6.8 and 6.1.1.4'

loop_
_geom_angle_atom_site_label_1
_geom_angle_atom_site_label_2
_geom_angle_atom_site_label_3
_geom_angle
C37 Si33 C32 110.4(4)
C37 Si33 C34 117.3(4)
C32 Si33 C34 107.9(3)
C37 Si33 C40 109.4(5)
C32 Si33 C40 106.0(3)
C34 Si33 C40 105.0(4)
C52 Si45 C44 109.4(9)
C52 Si45 C46 108.1(10)
C44 Si45 C46 107.1(8)
C52 Si45 C49 100.0(9)
C44 Si45 C49 108.5(9)
C46 Si45 C49 123.1(9)
C56 Si57 C64 109.4(12)
C56 Si57 C61 110.0(15)
C64 Si57 C61 115.7(12)
C56 Si57 C58 111.3(13)
C64 Si57 C58 101.4(11)
C61 Si57 C58 108.8(11)
C70 Si69 C68 107.8(4)
C70 Si69 C73 104.5(5)
C68 Si69 C73 106.0(4)
C70 Si69 C76 118.1(6)
C68 Si69 C76 108.1(3)
C73 Si69 C76 111.8(4)
C16 N19 C20 120.5(13)
C16 N19 C21 121.1(13)
C20 N19 C21 117.3(11)
C25 N28 C29 120.0(5)
C25 N28 C30 120.0(5)
C29 N28 C30 119.7(5)
C6 C1 C5 128.3(5)
C6 C1 C2 126.6(4)
C5 C1 C2 105.1(4)
C3 C2 C31 125.6(5)
C3 C2 C1 108.2(4)
C31 C2 C1 124.6(5)
C2 C3 C43A 131.3(11)
C2 C3 C4 110.2(4)
C43A C3 C4 118.4(11)
C2 C3 C43 121.3(8)
C43A C3 C43 10.1(14)
C4 C3 C43 128.5(8)
C55 C4 C5 135.3(10)
C55 C4 C55A 13.0(12)
C5 C4 C55A 122.5(7)
C55 C4 C3 116.6(10)
C5 C4 C3 107.8(4)
C55A C4 C3 129.6(7)
C4 C5 C67 124.0(5)
C4 C5 C1 108.6(4)
C67 C5 C1 127.1(5)
C1 C6 C22 124.1(4)
C1 C6 C7 119.5(4)
C22 C6 C7 116.5(4)
C13 C7 C8 123.1(7)
C13 C7 C6 122.2(7)
C8 C7 C6 114.5(5)
C13 C7 C13A 12.1(9)
C8 C7 C13A 134.7(8)
C6 C7 C13A 110.8(8)
C7 C8 C11 121.9(5)
C7 C8 C9 126.1(7)
C11 C8 C9 112.0(6)
N10 C9 C8 176.3(12)
N12 C11 C8 177.5(7)
C7 C13 C14 117.0(10)
C7 C13 C18 125.9(11)
C14 C13 C18 116.9(12)
C13 C14 C15 123.1(15)
C13 C14 H14 118.5
C15 C14 H14 118.5
C14 C15 C16 119.3(14)
C14 C15 H15 120.4
C16 C15 H15 120.4
N19 C16 C15 120.5(15)
N19 C16 C17 122.9(12)
C15 C16 C17 116.4(10)
C18 C17 C16 121.4(11)
C18 C17 H17 119.3
C16 C17 H17 119.3
C17 C18 C13 122.7(12)
C17 C18 H18 118.6
C13 C18 H18 118.6
C27 C22 C23 116.9(5)
C27 C22 C6 121.5(5)
C23 C22 C6 121.2(4)
C24 C23 C22 122.0(5)
C24 C23 H23 119.0
C22 C23 H23 119.0
C23 C24 C25 120.0(5)
C23 C24 H24 120.0
C25 C24 H24 120.0
N28 C25 C26 120.9(5)
N28 C25 C24 120.1(5)
C26 C25 C24 119.0(5)
C25 C26 C27 120.5(5)
C25 C26 H26 119.8
C27 C26 H26 119.8
C26 C27 C22 121.6(5)
C26 C27 H27 119.2
C22 C27 H27 119.2
N28 C29 H29A 109.5
N28 C29 H29B 109.5
H29A C29 H29B 109.5
N28 C29 H29C 109.5
H29A C29 H29C 109.5
H29B C29 H29C 109.5
N28 C30 H30A 109.5
N28 C30 H30B 109.5
H30A C30 H30B 109.5
N28 C30 H30C 109.5
H30A C30 H30C 109.5
H30B C30 H30C 109.5
C32 C31 C2 173.5(6)
C31 C32 Si33 169.3(6)
C36 C34 C35 107.2(7)
C36 C34 Si33 117.9(6)
C35 C34 Si33 111.2(5)
C36 C34 H34 106.6
C35 C34 H34 106.6
Si33 C34 H34 106.6
C34 C35 H35A 109.5
C34 C35 H35B 109.5
H35A C35 H35B 109.5
C34 C35 H35C 109.5
H35A C35 H35C 109.5
H35B C35 H35C 109.5
C34 C36 H36A 109.5
C34 C36 H36B 109.5
H36A C36 H36B 109.5
C34 C36 H36C 109.5
H36A C36 H36C 109.5
H36B C36 H36C 109.5
C38 C37 C39 110.0(9)
C38 C37 Si33 110.5(7)
C39 C37 Si33 115.0(7)
C38 C37 H37 107.0
C39 C37 H37 107.0
Si33 C37 H37 107.0
C37 C38 H38A 109.5
C37 C38 H38B 109.5
H38A C38 H38B 109.5
C37 C38 H38C 109.5
H38A C38 H38C 109.5
H38B C38 H38C 109.5
C37 C39 H39A 109.5
C37 C39 H39B 109.5
H39A C39 H39B 109.5
C37 C39 H39C 109.5
H39A C39 H39C 109.5
H39B C39 H39C 109.5
C41 C40 C42 109.8(10)
C41 C40 Si33 110.5(8)
C42 C40 Si33 113.6(7)
C41 C40 H40 107.6
C42 C40 H40 107.6
Si33 C40 H40 107.6
C40 C41 H41A 109.5
C40 C41 H41B 109.5
H41A C41 H41B 109.5
C40 C41 H41C 109.5
H41A C41 H41C 109.5
H41B C41 H41C 109.5
C40 C42 H42A 109.5
C40 C42 H42B 109.5
H42A C42 H42B 109.5
C40 C42 H42C 109.5
H42A C42 H42C 109.5
H42B C42 H42C 109.5
C44 C43 C3 173.0(19)
C43 C44 Si45 177.5(17)
C48 C46 C47 101.7(17)
C48 C46 Si45 111.9(15)
C47 C46 Si45 109.6(13)
C48 C46 H46 111.1
C47 C46 H46 111.1
Si45 C46 H46 111.1
C50 C49 C51 106.7(16)
C50 C49 Si45 108.5(13)
C51 C49 Si45 110.8(12)
C50 C49 H49 110.2
C51 C49 H49 110.2
Si45 C49 H49 110.2
C53 C52 C54 111.3(17)
C53 C52 Si45 107.5(13)
C54 C52 Si45 113.8(15)
C53 C52 H52 108.0
C54 C52 H52 108.0
Si45 C52 H52 108.0
C56 C55 C4 167(2)
C55 C56 Si57 172(2)
C60 C58 C59 110(2)
C60 C58 Si57 112.4(19)
C59 C58 Si57 104.2(19)
C60 C58 H58 110.1
C59 C58 H58 110.1
Si57 C58 H58 110.1
C58 C60 H60A 109.5
C58 C60 H60B 109.5
H60A C60 H60B 109.5
C58 C60 H60C 109.5
H60A C60 H60C 109.5
H60B C60 H60C 109.5
C62 C61 C63 112(2)
C62 C61 Si57 105.1(19)
C63 C61 Si57 108.1(17)
C62 C61 H61 110.6
C63 C61 H61 110.6
Si57 C61 H61 110.6
C61 C62 H62A 109.5
C61 C62 H62B 109.5
H62A C62 H62B 109.5
C61 C62 H62C 109.5
H62A C62 H62C 109.5
H62B C62 H62C 109.5
C61 C63 H63A 109.5
C61 C63 H63B 109.5
H63A C63 H63B 109.5
C61 C63 H63C 109.5
H63A C63 H63C 109.5
H63B C63 H63C 109.5
C66 C64 C65 112.0(19)
C66 C64 Si57 115.6(17)
C65 C64 Si57 117.5(16)
C66 C64 H64 103.1
C65 C64 H64 103.1
Si57 C64 H64 103.1
C64 C66 H66A 109.5
C64 C66 H66B 109.5
H66A C66 H66B 109.5
C64 C66 H66C 109.5
H66A C66 H66C 109.5
H66B C66 H66C 109.5
C68 C67 C5 176.3(6)
C67 C68 Si69 173.1(5)
C72 C70 C71 103.4(12)
C72 C70 Si69 112.8(9)
C71 C70 Si69 113.6(8)
C72 C70 H70 109.0
C71 C70 H70 109.0
Si69 C70 H70 109.0
C70 C71 H71A 109.5
C70 C71 H71B 109.5
H71A C71 H71B 109.5
C70 C71 H71C 109.5
H71A C71 H71C 109.5
H71B C71 H71C 109.5
C70 C72 H72A 109.5
C70 C72 H72B 109.5
H72A C72 H72B 109.4
C70 C72 H72C 109.5
H72A C72 H72C 109.5
H72B C72 H72C 109.4
C74 C73 C75 101.5(11)
C74 C73 Si69 126.1(11)
C75 C73 Si69 113.4(7)
C74 C73 H73 104.6
C75 C73 H73 104.6
Si69 C73 H73 104.6
C73 C74 H74A 109.5
C73 C74 H74B 109.5
H74A C74 H74B 109.5
C73 C74 H74C 109.5
H74A C74 H74C 109.5
H74B C74 H74C 109.5
C73 C75 H75A 109.5
C73 C75 H75B 109.5
H75A C75 H75B 109.5
C73 C75 H75C 109.5
H75A C75 H75C 109.5
H75B C75 H75C 109.5
C77 C76 C78 109.1(9)
C77 C76 Si69 114.4(6)
C78 C76 Si69 113.3(7)
C77 C76 H76 106.5
C78 C76 H76 106.5
Si69 C76 H76 106.5
C76 C77 H77A 109.5
C76 C77 H77B 109.5
H77A C77 H77B 109.5
C76 C77 H77C 109.5
H77A C77 H77C 109.5
H77B C77 H77C 109.5
C76 C78 H78A 109.5
C76 C78 H78B 109.5
H78A C78 H78B 109.5
C76 C78 H78C 109.5
H78A C78 H78C 109.5
H78B C78 H78C 109.5
C18A C13A C14A 116.7(16)
C18A C13A C7 121.8(16)
C14A C13A C7 121.1(13)
C17A C18A C13A 122.8(16)
C17A C18A H18A 118.6
C13A C18A H18A 118.6
C15A C14A C13A 124.2(18)
C15A C14A H14A 117.9
C13A C14A H14A 117.9
C18A C17A C16A 116.9(13)
C18A C17A H17A 121.6
C16A C17A H17A 121.6
C20A N19A C16A 116.5(15)
C20A N19A C21A 121(2)
C16A N19A C21A 121(2)
C15A C16A N19A 122.8(18)
C15A C16A C17A 120.5(15)
N19A C16A C17A 116.5(15)
C16A C15A C14A 119(2)
C16A C15A H15A 120.6
C14A C15A H15A 120.6
N19A C20A H20D 109.5
N19A C20A H20E 109.5
H20D C20A H20E 109.5
N19A C20A H20F 109.5
H20D C20A H20F 109.5
H20E C20A H20F 109.5
N19A C21A H21D 109.5
N19A C21A H21E 109.5
H21D C21A H21E 109.5
N19A C21A H21F 109.5
H21D C21A H21F 109.5
H21E C21A H21F 109.5
C52 C54 H54A 109.5
C52 C54 H54B 109.5
H54A C54 H54B 109.5
C52 C54 H54C 109.5
H54A C54 H54C 109.5
H54B C54 H54C 109.5
C44A Si94 C46A 108.2(11)
C44A Si94 C52A 109.4(10)
C46A Si94 C52A 115.8(11)
C44A Si94 C49A 103.0(11)
C46A Si94 C49A 117.5(12)
C52A Si94 C49A 101.9(11)
C44A C43A C3 171(2)
C43A C44A Si94 175.7(18)
C48A C46A C47A 114(2)
C48A C46A Si94 101.9(12)
C47A C46A Si94 108.0(19)
C48A C46A H46A 111.0
C47A C46A H46A 111.0
Si94 C46A H46A 111.0
C46A C47A H47D 109.5
C46A C47A H47E 109.5
H47D C47A H47E 109.5
C46A C47A H47F 109.5
H47D C47A H47F 109.5
H47E C47A H47F 109.5
C46A C48A H48D 109.5
C46A C48A H48E 109.5
H48D C48A H48E 109.5
C46A C48A H48F 109.5
H48D C48A H48F 109.5
H48E C48A H48F 109.5
C51A C49A C50A 104.2(19)
C51A C49A Si94 129(2)
C50A C49A Si94 105.0(13)
C51A C49A H49A 105.6
C50A C49A H49A 105.6
Si94 C49A H49A 105.6
C49A C50A H50D 109.5
C49A C50A H50E 109.5
H50D C50A H50E 109.5
C49A C50A H50F 109.5
H50D C50A H50F 109.5
H50E C50A H50F 109.5
C49A C51A H51D 109.5
C49A C51A H51E 109.5
H51D C51A H51E 109.5
C49A C51A H51F 109.5
H51D C51A H51F 109.5
H51E C51A H51F 109.5
C53A C52A C54A 105.6(19)
C53A C52A Si94 117.7(18)
C54A C52A Si94 114.4(17)
C53A C52A H52A 106.1
C54A C52A H52A 106.1
Si94 C52A H52A 106.1
C52A C53A H53D 109.5
C52A C53A H53E 109.5
H53D C53A H53E 109.5
C52A C53A H53F 109.5
H53D C53A H53F 109.5
H53E C53A H53F 109.5
C52A C54A H54D 109.5
C52A C54A H54E 109.5
H54D C54A H54E 109.5
C52A C54A H54F 109.5
H54D C54A H54F 109.5
H54E C54A H54F 109.5
C58A Si97 C61A 106.4(7)
C58A Si97 C56A 107.5(7)
C61A Si97 C56A 105.6(8)
C58A Si97 C64A 118.4(7)
C61A Si97 C64A 111.0(7)
C56A Si97 C64A 107.2(7)
C56A C55A C4 175.0(16)
C55A C56A Si97 170.9(13)
C60A C58A C59A 110.4(11)
C60A C58A Si97 112.0(9)
C59A C58A Si97 109.7(9)
C60A C58A H58A 108.2
C59A C58A H58A 108.2
Si97 C58A H58A 108.2
C58A C59A H59D 109.5
C58A C59A H59E 109.5
H59D C59A H59E 109.5
C58A C59A H59F 109.5
H59D C59A H59F 109.5
H59E C59A H59F 109.5
C58A C60A H60D 109.5
C58A C60A H60E 109.5
H60D C60A H60E 109.5
C58A C60A H60F 109.5
H60D C60A H60F 109.5
H60E C60A H60F 109.5
C62A C61A C63A 120.5(16)
C62A C61A Si97 111.2(13)
C63A C61A Si97 108.5(11)
C62A C61A H61A 105.1
C63A C61A H61A 105.1
Si97 C61A H61A 105.1
C61A C62A H62D 109.5
C61A C62A H62E 109.5
H62D C62A H62E 109.5
C61A C62A H62F 109.5
H62D C62A H62F 109.5
H62E C62A H62F 109.5
C61A C63A H63D 109.5
C61A C63A H63E 109.5
H63D C63A H63E 109.5
C61A C63A H63F 109.5
H63D C63A H63F 109.5
H63E C63A H63F 109.5
C66A C64A C65A 114.2(12)
C66A C64A Si97 112.2(10)
C65A C64A Si97 109.4(11)
C66A C64A H64A 106.9
C65A C64A H64A 106.9
Si97 C64A H64A 106.9
C64A C65A H65D 109.5
C64A C65A H65E 109.5
H65D C65A H65E 109.5
C64A C65A H65F 109.5
H65D C65A H65F 109.5
H65E C65A H65F 109.5
C64A C66A H66D 109.5
C64A C66A H66E 109.5
H66D C66A H66E 109.5
C64A C66A H66F 109.5
H66D C66A H66F 109.5
H66E C66A H66F 109.5

loop_
_geom_bond_atom_site_label_1
_geom_bond_atom_site_label_2
_geom_bond_distance
Si33 C37 1.820(9)
Si33 C32 1.858(7)
Si33 C34 1.858(8)
Si33 C40 1.903(9)
Si45 C52 1.807(15)
Si45 C44 1.812(17)
Si45 C46 1.917(15)
Si45 C49 1.928(15)
Si57 C56 1.79(3)
Si57 C64 1.851(16)
Si57 C61 1.878(17)
Si57 C58 1.932(16)
Si69 C70 1.807(10)
Si69 C68 1.820(6)
Si69 C73 1.874(11)
Si69 C76 1.883(10)
N10 C9 1.136(8)
N12 C11 1.159(9)
N19 C16 1.327(15)
N19 C20 1.45(2)
N19 C21 1.484(18)
N28 C25 1.378(7)
N28 C29 1.446(8)
N28 C30 1.450(8)
C1 C6 1.367(7)
C1 C5 1.463(7)
C1 C2 1.479(7)
C2 C3 1.347(7)
C2 C31 1.419(7)
C3 C43A 1.39(3)
C3 C4 1.447(7)
C3 C43 1.466(19)
C4 C55 1.37(2)
C4 C5 1.380(7)
C4 C55A 1.447(15)
C5 C67 1.411(7)
C6 C22 1.439(7)
C6 C7 1.500(7)
C7 C13 1.329(13)
C7 C8 1.368(8)
C7 C13A 1.619(18)
C8 C11 1.420(11)
C8 C9 1.436(9)
C13 C14 1.40(2)
C13 C18 1.440(15)
C14 C15 1.41(2)
C14 H14 0.9500
C15 C16 1.437(18)
C15 H15 0.9500
C16 C17 1.488(17)
C17 C18 1.323(16)
C17 H17 0.9500
C18 H18 0.9500
C20 H20A 0.9800
C20 H20B 0.9800
C20 H20C 0.9800
C21 H21A 0.9800
C21 H21B 0.9800
C21 H21C 0.9800
C22 C27 1.403(7)
C22 C23 1.413(7)
C23 C24 1.371(7)
C23 H23 0.9500
C24 C25 1.413(8)
C24 H24 0.9500
C25 C26 1.384(8)
C26 C27 1.388(7)
C26 H26 0.9500
C27 H27 0.9500
C29 H29A 0.9800
C29 H29B 0.9800
C29 H29C 0.9800
C30 H30A 0.9800
C30 H30B 0.9800
C30 H30C 0.9800
C31 C32 1.198(7)
C34 C36 1.528(10)
C34 C35 1.575(11)
C34 H34 1.0000
C35 H35A 0.9800
C35 H35B 0.9800
C35 H35C 0.9800
C36 H36A 0.9800
C36 H36B 0.9800
C36 H36C 0.9800
C37 C38 1.531(14)
C37 C39 1.546(11)
C37 H37 1.0000
C38 H38A 0.9800
C38 H38B 0.9800
C38 H38C 0.9800
C39 H39A 0.9800
C39 H39B 0.9800
C39 H39C 0.9800
C40 C41 1.459(13)
C40 C42 1.463(14)
C40 H40 1.0000
C41 H41A 0.9800
C41 H41B 0.9800
C41 H41C 0.9800
C42 H42A 0.9800
C42 H42B 0.9800
C42 H42C 0.9800
C43 C44 1.21(2)
C46 C48 1.534(17)
C46 C47 1.576(16)
C46 H46 1.0000
C47 H47A 0.9800
C47 H47B 0.9800
C47 H47C 0.9800
C48 H48A 0.9800
C48 H48B 0.9800
C48 H48C 0.9800
C49 C50 1.507(17)
C49 C51 1.563(16)
C49 H49 1.0000
C50 H50A 0.9800
C50 H50B 0.9800
C50 H50C 0.9800
C51 H51A 0.9800
C51 H51B 0.9800
C51 H51C 0.9800
C52 C53 1.521(17)
C52 C54 1.532(17)
C52 H52 1.0000
C53 H53A 0.9800
C53 H53B 0.9800
C53 H53C 0.9800
C55 C56 1.21(3)
C58 C60 1.536(19)
C58 C59 1.563(19)
C58 H58 1.0000
C59 H59A 0.9800
C59 H59B 0.9800
C59 H59C 0.9800
C60 H60A 0.9800
C60 H60B 0.9800
C60 H60C 0.9800
C61 C62 1.519(19)
C61 C63 1.525(18)
C61 H61 1.0000
C62 H62A 0.9800
C62 H62B 0.9800
C62 H62C 0.9800
C63 H63A 0.9800
C63 H63B 0.9800
C63 H63C 0.9800
C64 C66 1.500(17)
C64 C65 1.514(17)
C64 H64 1.0000
C65 H65A 0.9800
C65 H65B 0.9800
C65 H65C 0.9800
C66 H66A 0.9800
C66 H66B 0.9800
C66 H66C 0.9800
C67 C68 1.229(7)
C70 C72 1.401(13)
C70 C71 1.578(17)
C70 H70 1.0000
C71 H71A 0.9800
C71 H71B 0.9800
C71 H71C 0.9800
C72 H72A 0.9800
C72 H72B 0.9802
C72 H72C 0.9801
C73 C74 1.383(14)
C73 C75 1.520(16)
C73 H73 1.0000
C74 H74A 0.9800
C74 H74B 0.9800
C74 H74C 0.9800
C75 H75A 0.9800
C75 H75B 0.9800
C75 H75C 0.9800
C76 C77 1.478(12)
C76 C78 1.532(11)
C76 H76 1.0000
C77 H77A 0.9800
C77 H77B 0.9800
C77 H77C 0.9800
C78 H78A 0.9800
C78 H78B 0.9800
C78 H78C 0.9800
C13A C18A 1.38(2)
C13A C14A 1.40(3)
C18A C17A 1.36(2)
C18A H18A 0.9500
C14A C15A 1.38(3)
C14A H14A 0.9500
C17A C16A 1.51(2)
C17A H17A 0.9500
N19A C20A 1.36(3)
N19A C16A 1.41(2)
N19A C21A 1.44(3)
C16A C15A 1.31(2)
C15A H15A 0.9500
C20A H20D 0.9800
C20A H20E 0.9800
C20A H20F 0.9800
C21A H21D 0.9800
C21A H21E 0.9800
C21A H21F 0.9800
C54 H54A 0.9800
C54 H54B 0.9800
C54 H54C 0.9800
Si94 C44A 1.860(18)
Si94 C46A 1.865(17)
Si94 C52A 1.879(17)
Si94 C49A 1.928(17)
C43A C44A 1.22(3)
C46A C48A 1.535(17)
C46A C47A 1.552(19)
C46A H46A 1.0000
C47A H47D 0.9800
C47A H47E 0.9800
C47A H47F 0.9800
C48A H48D 0.9800
C48A H48E 0.9800
C48A H48F 0.9800
C49A C51A 1.530(18)
C49A C50A 1.574(18)
C49A H49A 1.0000
C50A H50D 0.9800
C50A H50E 0.9800
C50A H50F 0.9800
C51A H51D 0.9800
C51A H51E 0.9800
C51A H51F 0.9800
C52A C53A 1.522(18)
C52A C54A 1.554(18)
C52A H52A 1.0000
C53A H53D 0.9800
C53A H53E 0.9800
C53A H53F 0.9800
C54A H54D 0.9800
C54A H54E 0.9800
C54A H54F 0.9800
Si97 C58A 1.833(12)
Si97 C61A 1.866(14)
Si97 C56A 1.874(16)
Si97 C64A 1.874(12)
C55A C56A 1.24(2)
C58A C60A 1.556(14)
C58A C59A 1.575(14)
C58A H58A 1.0000
C59A H59D 0.9800
C59A H59E 0.9800
C59A H59F 0.9800
C60A H60D 0.9800
C60A H60E 0.9800
C60A H60F 0.9800
C61A C62A 1.528(16)
C61A C63A 1.540(15)
C61A H61A 1.0000
C62A H62D 0.9800
C62A H62E 0.9800
C62A H62F 0.9800
C63A H63D 0.9800
C63A H63E 0.9800
C63A H63F 0.9800
C64A C66A 1.516(14)
C64A C65A 1.545(15)
C64A H64A 1.0000
C65A H65D 0.9800
C65A H65E 0.9800
C65A H65F 0.9800
C66A H66D 0.9800
C66A H66E 0.9800
C66A H66F 0.9800

loop_
_geom_torsion_atom_site_label_1
_geom_torsion_atom_site_label_2
_geom_torsion_atom_site_label_3
_geom_torsion_atom_site_label_4
_geom_torsion
C6 C1 C2 C3 179.0(5)
C5 C1 C2 C3 -3.2(6)
C6 C1 C2 C31 -14.9(8)
C5 C1 C2 C31 163.0(5)
C31 C2 C3 C43A 12.8(17)
C1 C2 C3 C43A 178.8(15)
C31 C2 C3 C4 -163.7(5)
C1 C2 C3 C4 2.3(6)
C31 C2 C3 C43 14.7(11)
C1 C2 C3 C43 -179.3(9)
C2 C3 C4 C55 175.3(11)
C43A C3 C4 C55 -1.7(17)
C43 C3 C4 C55 -2.9(16)
C2 C3 C4 C5 -0.5(6)
C43A C3 C4 C5 -177.5(13)
C43 C3 C4 C5 -178.7(10)
C2 C3 C4 C55A 176.6(8)
C43A C3 C4 C55A -0.4(16)
C43 C3 C4 C55A -1.7(14)
C55 C4 C5 C67 9.7(17)
C55A C4 C5 C67 7.0(10)
C3 C4 C5 C67 -175.6(5)
C55 C4 C5 C1 -176.2(15)
C55A C4 C5 C1 -178.9(7)
C3 C4 C5 C1 -1.6(6)
C6 C1 C5 C4 -179.3(5)
C2 C1 C5 C4 2.9(6)
C6 C1 C5 C67 -5.5(9)
C2 C1 C5 C67 176.7(5)
C5 C1 C6 C22 158.9(5)
C2 C1 C6 C22 -23.8(8)
C5 C1 C6 C7 -21.9(8)
C2 C1 C6 C7 155.5(5)
C1 C6 C7 C13 -72.2(8)
C22 C6 C7 C13 107.1(8)
C1 C6 C7 C8 112.9(6)
C22 C6 C7 C8 -67.8(6)
C1 C6 C7 C13A -67.4(8)
C22 C6 C7 C13A 111.8(7)
C13 C7 C8 C11 -177.8(7)
C6 C7 C8 C11 -3.0(7)
C13A C7 C8 C11 177.5(9)
C13 C7 C8 C9 4.2(10)
C6 C7 C8 C9 179.0(5)
C13A C7 C8 C9 -0.5(12)
C7 C8 C9 N10 -149(11)
C11 C8 C9 N10 33(12)
C7 C8 C11 N12 176(100)
C9 C8 C11 N12 -6(18)
C8 C7 C13 C14 167.8(9)
C6 C7 C13 C14 -6.7(14)
C13A C7 C13 C14 -28(4)
C8 C7 C13 C18 -16.8(15)
C6 C7 C13 C18 168.7(9)
C13A C7 C13 C18 147(5)
C7 C13 C14 C15 178.0(11)
C18 C13 C14 C15 2.2(19)
C13 C14 C15 C16 -5.4(19)
C20 N19 C16 C15 16.4(17)
C21 N19 C16 C15 -176.2(10)
C20 N19 C16 C17 -169.4(11)
C21 N19 C16 C17 -2.0(16)
C14 C15 C16 N19 -179.1(11)
C14 C15 C16 C17 6.3(15)
N19 C16 C17 C18 -179.0(10)
C15 C16 C17 C18 -4.5(15)
C16 C17 C18 C13 1.5(16)
C7 C13 C18 C17 -175.6(10)
C14 C13 C18 C17 -0.2(17)
C1 C6 C22 C27 148.7(5)
C7 C6 C22 C27 -30.5(7)
C1 C6 C22 C23 -38.4(7)
C7 C6 C22 C23 142.3(5)
C27 C22 C23 C24 -0.4(7)
C6 C22 C23 C24 -173.5(5)
C22 C23 C24 C25 -1.6(8)
C29 N28 C25 C26 173.5(5)
C30 N28 C25 C26 -11.8(8)
C29 N28 C25 C24 -5.8(8)
C30 N28 C25 C24 168.9(5)
C23 C24 C25 N28 -179.7(5)
C23 C24 C25 C26 1.0(8)
N28 C25 C26 C27 -177.6(5)
C24 C25 C26 C27 1.6(8)
C25 C26 C27 C22 -3.8(8)
C23 C22 C27 C26 3.1(7)
C6 C22 C27 C26 176.2(5)
C3 C2 C31 C32 67(5)
C1 C2 C31 C32 -96(5)
C2 C31 C32 Si33 46(7)
C37 Si33 C32 C31 -138(3)
C34 Si33 C32 C31 92(3)
C40 Si33 C32 C31 -20(3)
C37 Si33 C34 C36 69.5(8)
C32 Si33 C34 C36 -165.0(6)
C40 Si33 C34 C36 -52.3(7)
C37 Si33 C34 C35 -54.8(6)
C32 Si33 C34 C35 70.7(5)
C40 Si33 C34 C35 -176.6(5)
C32 Si33 C37 C38 -56.4(8)
C34 Si33 C37 C38 67.8(8)
C40 Si33 C37 C38 -172.7(8)
C32 Si33 C37 C39 178.4(7)
C34 Si33 C37 C39 -57.4(9)
C40 Si33 C37 C39 62.1(8)
C37 Si33 C40 C41 55.6(8)
C32 Si33 C40 C41 -63.5(8)
C34 Si33 C40 C41 -177.6(7)
C37 Si33 C40 C42 179.5(7)
C32 Si33 C40 C42 60.4(8)
C34 Si33 C40 C42 -53.8(8)
C2 C3 C43 C44 18(14)
C43A C3 C43 C44 -170(100)
C4 C3 C43 C44 -164(13)
C3 C43 C44 Si45 22(49)
C52 Si45 C44 C43 -14(38)
C46 Si45 C44 C43 103(38)
C49 Si45 C44 C43 -122(38)
C52 Si45 C46 C48 169.8(16)
C44 Si45 C46 C48 52.0(17)
C49 Si45 C46 C48 -74.7(18)
C52 Si45 C46 C47 -78.2(16)
C44 Si45 C46 C47 164.1(14)
C49 Si45 C46 C47 37.4(18)
C52 Si45 C49 C50 -178.6(15)
C44 Si45 C49 C50 -64.1(16)
C46 Si45 C49 C50 62.0(18)
C52 Si45 C49 C51 -61.7(15)
C44 Si45 C49 C51 52.8(15)
C46 Si45 C49 C51 178.9(12)
C44 Si45 C52 C53 46.1(17)
C46 Si45 C52 C53 -70.2(17)
C49 Si45 C52 C53 159.9(15)
C44 Si45 C52 C54 169.8(16)
C46 Si45 C52 C54 53.5(18)
C49 Si45 C52 C54 -76.4(18)
C5 C4 C55 C56 36(12)
C55A C4 C55 C56 46(10)
C3 C4 C55 C56 -138(11)
C4 C55 C56 Si57 147(12)
C64 Si57 C56 C55 -27(17)
C61 Si57 C56 C55 -155(16)
C58 Si57 C56 C55 84(17)
C56 Si57 C58 C60 61(3)
C64 Si57 C58 C60 177(2)
C61 Si57 C58 C60 -61(3)
C56 Si57 C58 C59 179(3)
C64 Si57 C58 C59 -64(3)
C61 Si57 C58 C59 58(3)
C56 Si57 C61 C62 -60(3)
C64 Si57 C61 C62 176(2)
C58 Si57 C61 C62 63(2)
C56 Si57 C61 C63 60(2)
C64 Si57 C61 C63 -65(2)
C58 Si57 C61 C63 -178.2(18)
C56 Si57 C64 C66 -36(2)
C61 Si57 C64 C66 89(2)
C58 Si57 C64 C66 -154(2)
C56 Si57 C64 C65 -172(2)
C61 Si57 C64 C65 -47(3)
C58 Si57 C64 C65 71(2)
C4 C5 C67 C68 4(9)
C1 C5 C67 C68 -169(100)
C5 C67 C68 Si69 21(12)
C70 Si69 C68 C67 -110(4)
C73 Si69 C68 C67 2(5)
C76 Si69 C68 C67 122(4)
C68 Si69 C70 C72 -66.4(11)
C73 Si69 C70 C72 -178.8(10)
C76 Si69 C70 C72 56.3(11)
C68 Si69 C70 C71 50.8(9)
C73 Si69 C70 C71 -61.6(9)
C76 Si69 C70 C71 173.5(8)
C70 Si69 C73 C74 -55.1(14)
C68 Si69 C73 C74 -168.8(13)
C76 Si69 C73 C74 73.7(14)
C70 Si69 C73 C75 179.2(10)
C68 Si69 C73 C75 65.5(10)
C76 Si69 C73 C75 -52.0(11)
C70 Si69 C76 C77 -168.5(6)
C68 Si69 C76 C77 -46.0(7)
C73 Si69 C76 C77 70.2(7)
C70 Si69 C76 C78 65.6(9)
C68 Si69 C76 C78 -171.9(7)
C73 Si69 C76 C78 -55.7(9)
C13 C7 C13A C18A -30(4)
C8 C7 C13A C18A -11.4(18)
C6 C7 C13A C18A 169.0(11)
C13 C7 C13A C14A 143(5)
C8 C7 C13A C14A 162.0(11)
C6 C7 C13A C14A -17.5(15)
C14A C13A C18A C17A 2(2)
C7 C13A C18A C17A 175.3(11)
C18A C13A C14A C15A -4(2)
C7 C13A C14A C15A -178.0(15)
C13A C18A C17A C16A 1.6(19)
C20A N19A C16A C15A 3(2)
C21A N19A C16A C15A 168.9(18)
C20A N19A C16A C17A 177.7(14)
C21A N19A C16A C17A -16(2)
C18A C17A C16A C15A -2.6(19)
C18A C17A C16A N19A -177.8(13)
N19A C16A C15A C14A 175.2(16)
C17A C16A C15A C14A 0(2)
C13A C14A C15A C16A 3(3)
C2 C3 C43A C44A 28(17)
C4 C3 C43A C44A -156(16)
C43 C3 C43A C44A 19(9)
C3 C43A C44A Si94 -18(38)
C46A Si94 C44A C43A -179(100)
C52A Si94 C44A C43A 54(23)
C49A Si94 C44A C43A -54(23)
C44A Si94 C46A C48A 67.7(16)
C52A Si94 C46A C48A -169.0(14)
C49A Si94 C46A C48A -48(2)
C44A Si94 C46A C47A -52(2)
C52A Si94 C46A C47A 71(2)
C49A Si94 C46A C47A -168(2)
C44A Si94 C49A C51A 159(3)
C46A Si94 C49A C51A -82(3)
C52A Si94 C49A C51A 46(3)
C44A Si94 C49A C50A -77.9(18)
C46A Si94 C49A C50A 41(2)
C52A Si94 C49A C50A 168.7(16)
C44A Si94 C52A C53A -60(2)
C46A Si94 C52A C53A 178(2)
C49A Si94 C52A C53A 49(3)
C44A Si94 C52A C54A 175.4(19)
C46A Si94 C52A C54A 53(3)
C49A Si94 C52A C54A -76(2)
C55 C4 C55A C56A -10(12)
C5 C4 C55A C56A 162(15)
C3 C4 C55A C56A -15(16)
C4 C55A C56A Si97 -66(20)
C58A Si97 C56A C55A -126(9)
C61A Si97 C56A C55A -13(9)
C64A Si97 C56A C55A 106(9)
C61A Si97 C58A C60A -172.7(10)
C56A Si97 C58A C60A -60.0(11)
C64A Si97 C58A C60A 61.5(11)
C61A Si97 C58A C59A 64.4(12)
C56A Si97 C58A C59A 177.1(10)
C64A Si97 C58A C59A -61.4(12)
C58A Si97 C61A C62A 46.1(16)
C56A Si97 C61A C62A -67.9(16)
C64A Si97 C61A C62A 176.2(15)
C58A Si97 C61A C63A -179.2(12)
C56A Si97 C61A C63A 66.7(14)
C64A Si97 C61A C63A -49.1(14)
C58A Si97 C64A C66A -55.7(12)
C61A Si97 C64A C66A -179.1(10)
C56A Si97 C64A C66A 66.0(12)
C58A Si97 C64A C65A 72.2(13)
C61A Si97 C64A C65A -51.3(14)
C56A Si97 C64A C65A -166.1(12)
